data_7039390
loop_
_publ_author_name
'\<Skoch, Karel'
'Uhl\'ik, Filip'
'C\'isa\<rov\'a, Ivana'
'\<St\<epni\<cka, Petr'

_publ_section_title
;
 Silver(i) complexes with 1'-(diphenylphosphino)-1-cyanoferrocene: the art
 of improvisation in coordination.
;
_journal_issue 26
_journal_name_full 'Dalton transactions (Cambridge, England : 2003)'
_journal_page_first 10655
_journal_page_last 10671
_journal_paper_doi 10.1039/c6dt01843b
_journal_volume 45
_journal_year 2016
_chemical_formula_moiety 'C96 H68 Ag4 Fe4 N8 P4 S4'
_chemical_formula_sum 'C96 H68 Ag4 Fe4 N8 P4 S4'
_chemical_formula_weight 2240.58
_chemical_name_systematic
; 
 ? 
;
_space_group_crystal_system monoclinic
_space_group_IT_number 13
_space_group_name_Hall '-P 2yac'
_space_group_name_H-M_alt 'P 1 2/n 1'
_symmetry_space_group_name_Hall '-P 2yac'
_symmetry_space_group_name_H-M 'P 1 2/n 1'
_atom_sites_solution_hydrogens geom
_atom_sites_solution_primary direct
_atom_sites_solution_secondary difmap
_audit_creation_method SHELXL-97
_audit_update_record
;
2016-03-24 deposited with the CCDC.
2016-06-01 downloaded from the CCDC.
;
_cell_angle_alpha 90.00
_cell_angle_beta 100.9680(10)
_cell_angle_gamma 90.00
_cell_formula_units_Z 4
_cell_length_a 13.0647(3)
_cell_length_b 22.9434(5)
_cell_length_c 33.3549(9)
_cell_measurement_reflns_used 9924
_cell_measurement_temperature 150(2)
_cell_measurement_theta_max 25.97
_cell_measurement_theta_min 2.81
_cell_volume 9815.5(4)
_computing_cell_refinement 'SAINT V8.34A (Bruker AXS Inc., 2013)'
_computing_data_collection 'Bruker Instrument Service v2014.11.0.1'
_computing_data_reduction 'SAINT V8.34A (Bruker AXS Inc., 2013)'
_computing_molecular_graphics 'PLATON (Spek, 2003)'
_computing_publication_material 'PLATON (Spek, 2003)'
_computing_structure_refinement 'SHELXL-97 (Sheldrick, 1997)'
_computing_structure_solution 'SHELXS-97 (Sheldrick, 1990)'
_diffrn_ambient_temperature 150(2)
_diffrn_measured_fraction_theta_full 0.998
_diffrn_measured_fraction_theta_max 0.998
_diffrn_measurement_device_type 'Bruker APEX-II CCD'
_diffrn_measurement_method '\f and \w scans'
_diffrn_radiation_monochromator graphite
_diffrn_radiation_source 'fine-focus sealed tube'
_diffrn_radiation_type MoK\a
_diffrn_radiation_wavelength 0.71073
_diffrn_reflns_av_R_equivalents 0.0355
_diffrn_reflns_av_sigmaI/netI 0.0464
_diffrn_reflns_limit_h_max 13
_diffrn_reflns_limit_h_min -16
_diffrn_reflns_limit_k_max 24
_diffrn_reflns_limit_k_min -28
_diffrn_reflns_limit_l_max 41
_diffrn_reflns_limit_l_min -41
_diffrn_reflns_number 58781
_diffrn_reflns_theta_full 26.00
_diffrn_reflns_theta_max 26.00
_diffrn_reflns_theta_min 1.08
_exptl_absorpt_coefficient_mu 1.551
_exptl_absorpt_correction_T_max 0.8859
_exptl_absorpt_correction_T_min 0.5758
_exptl_absorpt_correction_type numerical
_exptl_absorpt_process_details 'SADABS V2014/5 (Bruker AXS Inc.)'
_exptl_crystal_colour orange
_exptl_crystal_density_diffrn 1.516
_exptl_crystal_density_method 'not measured'
_exptl_crystal_description prism
_exptl_crystal_F_000 4464
_exptl_crystal_size_max 0.40
_exptl_crystal_size_mid 0.18
_exptl_crystal_size_min 0.08
_platon_squeeze_details
;
The compound crystallizes as a chloroform solvate
with disordered solvent molecules.
;
_refine_diff_density_max 1.423
_refine_diff_density_min -0.743
_refine_diff_density_rms 0.103
_refine_ls_extinction_method none
_refine_ls_goodness_of_fit_ref 1.102
_refine_ls_hydrogen_treatment constr
_refine_ls_matrix_type full
_refine_ls_number_parameters 1082
_refine_ls_number_reflns 19262
_refine_ls_number_restraints 0
_refine_ls_restrained_S_all 1.102
_refine_ls_R_factor_all 0.0614
_refine_ls_R_factor_gt 0.0468
_refine_ls_shift/su_max 0.002
_refine_ls_shift/su_mean 0.000
_refine_ls_structure_factor_coef Fsqd
_refine_ls_weighting_details 'calc w=1/[\s^2^(Fo^2^)+(0.0616P)^2^+12.5900P] where P=(Fo^2^+2Fc^2^)/3'
_refine_ls_weighting_scheme calc
_refine_ls_wR_factor_gt 0.1223
_refine_ls_wR_factor_ref 0.1311
_reflns_number_gt 14831
_reflns_number_total 19262
_reflns_threshold_expression >2sigma(I)
_cod_data_source_file c6dt01843b3.cif
_cod_data_source_block ks289sq
_cod_depositor_comments 'Adding full bibliography for 7039384--7039397.cif.'
_cod_database_code 7039390
_platon_squeeze_void_probe_radius 1.20

loop_
_symmetry_equiv_pos_as_xyz
'x, y, z'
'-x+1/2, y, -z+1/2'
'-x, -y, -z'
'x-1/2, -y, z-1/2'

loop_
_atom_site_label
_atom_site_type_symbol
_atom_site_fract_x
_atom_site_fract_y
_atom_site_fract_z
_atom_site_U_iso_or_equiv
_atom_site_adp_type
_atom_site_occupancy
_atom_site_symmetry_multiplicity
_atom_site_calc_flag
_atom_site_refinement_flags
Ag1 Ag 0.06596(3) 0.825051(18) 0.783958(13) 0.03126(10) Uani 1 1 d .
S10 S 0.23984(10) 0.81908(5) 0.66464(4) 0.0262(3) Uani 1 1 d .
N10 N 0.1195(4) 0.80815(19) 0.72594(14) 0.0317(10) Uani 1 1 d .
C10 C 0.1702(4) 0.8130(2) 0.70101(16) 0.0239(11) Uani 1 1 d .
Ag2 Ag 0.26275(3) 0.933755(17) 0.666999(11) 0.02829(10) Uani 1 1 d .
S20 S 0.06117(10) 0.94030(5) 0.77799(4) 0.0257(3) Uani 1 1 d .
N20 N 0.1503(3) 0.95782(19) 0.70815(13) 0.0274(9) Uani 1 1 d .
C20 C 0.1148(4) 0.9504(2) 0.73713(16) 0.0242(11) Uani 1 1 d .
Ag3 Ag 0.53366(3) 0.324227(18) 0.713359(13) 0.03480(11) Uani 1 1 d .
S30 S 0.81616(11) 0.31909(6) 0.83501(4) 0.0304(3) Uani 1 1 d .
N30 N 0.6409(4) 0.30597(19) 0.77232(14) 0.0335(10) Uani 1 1 d .
C30 C 0.7133(4) 0.3120(2) 0.79761(16) 0.0250(11) Uani 1 1 d .
Ag4 Ag 0.83730(4) 0.433265(19) 0.831791(12) 0.03844(12) Uani 1 1 d .
S40 S 0.53170(11) 0.43965(6) 0.72058(4) 0.0323(3) Uani 1 1 d .
N40 N 0.6865(4) 0.4572(2) 0.79086(15) 0.0375(11) Uani 1 1 d .
C40 C 0.6240(5) 0.4497(2) 0.76240(17) 0.0324(12) Uani 1 1 d .
Fe1 Fe 0.02274(6) 0.63864(3) 0.78426(2) 0.02929(18) Uani 1 1 d .
P1 P -0.04536(10) 0.77259(6) 0.82032(4) 0.0266(3) Uani 1 1 d .
N1 N 0.0172(8) 0.5598(4) 0.6737(3) 0.119(4) Uani 1 1 d .
C101 C 0.1036(5) 0.6039(3) 0.7440(2) 0.0463(17) Uani 1 1 d .
C102 C 0.1320(4) 0.5753(2) 0.7825(2) 0.0422(15) Uani 1 1 d .
H102 H 0.1246 0.5350 0.7878 0.051 Uiso 1 1 calc R
C103 C 0.1735(4) 0.6187(3) 0.8114(2) 0.0433(15) Uani 1 1 d .
H103 H 0.1988 0.6126 0.8397 0.052 Uiso 1 1 calc R
C104 C 0.1709(4) 0.6726(3) 0.7908(2) 0.0417(15) Uani 1 1 d .
H104 H 0.1952 0.7087 0.8030 0.050 Uiso 1 1 calc R
C105 C 0.1265(5) 0.6644(3) 0.7491(2) 0.0442(15) Uani 1 1 d .
H105 H 0.1142 0.6935 0.7285 0.053 Uiso 1 1 calc R
C106 C -0.0739(4) 0.6981(2) 0.80408(16) 0.0281(11) Uani 1 1 d .
C107 C -0.1098(4) 0.6824(3) 0.76258(18) 0.0385(13) Uani 1 1 d .
H107 H -0.1194 0.7083 0.7399 0.046 Uiso 1 1 calc R
C108 C -0.1287(4) 0.6216(3) 0.7608(2) 0.0421(15) Uani 1 1 d .
H108 H -0.1540 0.6000 0.7366 0.051 Uiso 1 1 calc R
C109 C -0.1043(4) 0.5984(3) 0.8001(2) 0.0377(14) Uani 1 1 d .
H109 H -0.1105 0.5587 0.8075 0.045 Uiso 1 1 calc R
C110 C -0.0683(4) 0.6453(2) 0.82742(18) 0.0326(12) Uani 1 1 d .
H110 H -0.0446 0.6420 0.8561 0.039 Uiso 1 1 calc R
C111 C 0.0544(7) 0.5781(4) 0.7060(3) 0.073(3) Uani 1 1 d .
C112 C -0.1741(4) 0.8050(3) 0.81634(16) 0.0322(12) Uani 1 1 d .
C113 C -0.2584(4) 0.7733(3) 0.8246(2) 0.0431(15) Uani 1 1 d .
C114 C -0.3547(5) 0.7996(3) 0.8210(2) 0.0559(19) Uani 1 1 d .
H114 H -0.4128 0.7779 0.8260 0.067 Uiso 1 1 calc R
C115 C -0.3665(6) 0.8570(4) 0.8101(2) 0.060(2) Uani 1 1 d .
H115 H -0.4331 0.8748 0.8075 0.072 Uiso 1 1 calc R
C116 C -0.2835(6) 0.8894(4) 0.8030(3) 0.081(3) Uani 1 1 d .
H116 H -0.2914 0.9297 0.7966 0.097 Uiso 1 1 calc R
C117 C -0.1884(6) 0.8622(3) 0.8051(3) 0.069(2) Uani 1 1 d .
H117 H -0.1315 0.8838 0.7987 0.083 Uiso 1 1 calc R
C118 C 0.0062(4) 0.7680(2) 0.87470(17) 0.0314(12) Uani 1 1 d .
C119 C 0.0993(5) 0.7382(3) 0.88858(18) 0.0421(15) Uani 1 1 d .
H119 H 0.1319 0.7175 0.8698 0.051 Uiso 1 1 calc R
C120 C 0.1443(6) 0.7386(3) 0.9297(2) 0.0543(18) Uani 1 1 d .
H120 H 0.2065 0.7170 0.9388 0.065 Uiso 1 1 calc R
C121 C 0.1018(7) 0.7690(3) 0.9572(2) 0.060(2) Uani 1 1 d .
H121 H 0.1353 0.7703 0.9851 0.072 Uiso 1 1 calc R
C122 C 0.0084(7) 0.7983(3) 0.9441(2) 0.062(2) Uani 1 1 d .
H122 H -0.0231 0.8186 0.9633 0.074 Uiso 1 1 calc R
C123 C -0.0398(5) 0.7982(2) 0.90300(17) 0.0384(14) Uani 1 1 d .
H123 H -0.1035 0.8186 0.8944 0.046 Uiso 1 1 calc R
Fe2 Fe 0.02706(6) 0.91086(3) 0.55776(2) 0.02724(17) Uani 1 1 d .
P2 P 0.26230(10) 0.97129(5) 0.59991(4) 0.0225(3) Uani 1 1 d .
N2 N -0.1756(7) 0.7709(4) 0.5397(2) 0.103(3) Uani 1 1 d .
C201 C -0.1009(5) 0.8685(3) 0.56880(18) 0.0403(14) Uani 1 1 d .
C202 C -0.0276(5) 0.8771(3) 0.60653(17) 0.0376(14) Uani 1 1 d .
H202 H 0.0050 0.8473 0.6243 0.045 Uiso 1 1 calc R
C203 C -0.0133(5) 0.9371(3) 0.61214(18) 0.0392(14) Uani 1 1 d .
H203 H 0.0304 0.9552 0.6347 0.047 Uiso 1 1 calc R
C204 C -0.0756(5) 0.9667(3) 0.57825(19) 0.0427(15) Uani 1 1 d .
H204 H -0.0801 1.0077 0.5745 0.051 Uiso 1 1 calc R
C205 C -0.1291(4) 0.9245(3) 0.55144(19) 0.0451(16) Uani 1 1 d .
H205 H -0.1755 0.9319 0.5264 0.054 Uiso 1 1 calc R
C206 C 0.1784(4) 0.9327(2) 0.55889(15) 0.0248(11) Uani 1 1 d .
C207 C 0.1137(4) 0.9570(2) 0.52364(15) 0.0287(11) Uani 1 1 d .
H207 H 0.1065 0.9972 0.5169 0.034 Uiso 1 1 calc R
C208 C 0.0618(4) 0.9101(2) 0.50047(16) 0.0317(12) Uani 1 1 d .
H208 H 0.0131 0.9137 0.4755 0.038 Uiso 1 1 calc R
C209 C 0.0944(5) 0.8576(2) 0.52044(16) 0.0357(13) Uani 1 1 d .
H209 H 0.0722 0.8196 0.5112 0.043 Uiso 1 1 calc R
C210 C 0.1669(4) 0.8711(2) 0.55694(16) 0.0311(12) Uani 1 1 d .
H210 H 0.2012 0.8438 0.5764 0.037 Uiso 1 1 calc R
C211 C -0.1416(6) 0.8146(3) 0.5523(2) 0.065(2) Uani 1 1 d .
C212 C 0.3909(4) 0.9702(2) 0.58574(17) 0.0324(12) Uani 1 1 d .
C213 C 0.4751(5) 0.9871(4) 0.6154(2) 0.064(2) Uani 1 1 d .
C214 C 0.5747(6) 0.9858(5) 0.6075(3) 0.081(3) Uani 1 1 d .
H214 H 0.6318 0.9978 0.6280 0.098 Uiso 1 1 calc R
C215 C 0.5919(6) 0.9671(4) 0.5699(3) 0.072(2) Uani 1 1 d .
H215 H 0.6608 0.9656 0.5647 0.086 Uiso 1 1 calc R
C216 C 0.5072(6) 0.9504(3) 0.5395(3) 0.066(2) Uani 1 1 d .
H216 H 0.5184 0.9381 0.5135 0.080 Uiso 1 1 calc R
C217 C 0.4064(5) 0.9520(3) 0.5477(2) 0.0466(16) Uani 1 1 d .
H217 H 0.3486 0.9407 0.5274 0.056 Uiso 1 1 calc R
C218 C 0.2178(4) 1.0467(2) 0.59118(15) 0.0301(12) Uani 1 1 d .
C219 C 0.1459(4) 1.0676(2) 0.6140(2) 0.0390(14) Uani 1 1 d .
H219 H 0.1245 1.0436 0.6341 0.047 Uiso 1 1 calc R
C220 C 0.1057(5) 1.1240(3) 0.6070(2) 0.055(2) Uani 1 1 d .
H220 H 0.0559 1.1384 0.6219 0.066 Uiso 1 1 calc R
C221 C 0.1396(6) 1.1588(3) 0.5778(3) 0.063(2) Uani 1 1 d .
H221 H 0.1120 1.1969 0.5725 0.076 Uiso 1 1 calc R
C222 C 0.2113(6) 1.1387(3) 0.5570(2) 0.055(2) Uani 1 1 d .
H222 H 0.2344 1.1633 0.5376 0.066 Uiso 1 1 calc R
C223 C 0.2518(5) 1.0831(2) 0.56329(18) 0.0425(15) Uani 1 1 d .
H223 H 0.3028 1.0699 0.5485 0.051 Uiso 1 1 calc R
Fe3 Fe 0.48796(6) 0.13774(3) 0.71246(3) 0.03234(19) Uani 1 1 d .
P3 P 0.38565(10) 0.27259(6) 0.67709(4) 0.0288(3) Uani 1 1 d .
N3 N 0.5935(8) 0.0479(6) 0.8187(3) 0.155(5) Uani 1 1 d .
C301 C 0.6088(5) 0.1002(3) 0.7511(2) 0.0533(19) Uani 1 1 d .
C302 C 0.6269(4) 0.1606(3) 0.7472(2) 0.0490(17) Uani 1 1 d .
H302 H 0.6359 0.1887 0.7684 0.059 Uiso 1 1 calc R
C303 C 0.6292(4) 0.1708(3) 0.7061(2) 0.0454(16) Uani 1 1 d .
H303 H 0.6414 0.2075 0.6947 0.054 Uiso 1 1 calc R
C304 C 0.6106(5) 0.1187(3) 0.6842(2) 0.0521(18) Uani 1 1 d .
H304 H 0.6075 0.1142 0.6557 0.063 Uiso 1 1 calc R
C305 C 0.5972(5) 0.0737(3) 0.7119(3) 0.0531(19) Uani 1 1 d .
H305 H 0.5833 0.0338 0.7055 0.064 Uiso 1 1 calc R
C306 C 0.3736(4) 0.1984(2) 0.69384(17) 0.0311(12) Uani 1 1 d .
C307 C 0.3523(4) 0.1463(2) 0.67028(19) 0.0364(13) Uani 1 1 d .
H307 H 0.3447 0.1434 0.6414 0.044 Uiso 1 1 calc R
C308 C 0.3445(4) 0.0992(3) 0.69775(19) 0.0378(14) Uani 1 1 d .
H308 H 0.3306 0.0596 0.6904 0.045 Uiso 1 1 calc R
C309 C 0.3609(4) 0.1221(3) 0.7376(2) 0.0462(16) Uani 1 1 d .
H309 H 0.3604 0.1005 0.7618 0.055 Uiso 1 1 calc R
C310 C 0.3781(4) 0.1825(3) 0.73537(18) 0.0386(14) Uani 1 1 d .
H310 H 0.3907 0.2084 0.7580 0.046 Uiso 1 1 calc R
C311 C 0.6001(7) 0.0698(4) 0.7878(3) 0.086(3) Uani 1 1 d .
C312 C 0.3800(4) 0.2666(2) 0.62205(17) 0.0339(13) Uani 1 1 d .
C313 C 0.2964(6) 0.2902(2) 0.59429(18) 0.0442(15) Uani 1 1 d .
C314 C 0.3007(7) 0.2865(3) 0.5520(2) 0.061(2) Uani 1 1 d .
H314 H 0.2457 0.3026 0.5324 0.074 Uiso 1 1 calc R
C315 C 0.3824(7) 0.2604(3) 0.5393(2) 0.060(2) Uani 1 1 d .
H315 H 0.3831 0.2581 0.5109 0.072 Uiso 1 1 calc R
C316 C 0.4642(6) 0.2371(4) 0.5669(2) 0.071(2) Uani 1 1 d .
H316 H 0.5209 0.2189 0.5578 0.085 Uiso 1 1 calc R
C317 C 0.4621(5) 0.2408(4) 0.6081(2) 0.059(2) Uani 1 1 d .
H317 H 0.5186 0.2253 0.6273 0.071 Uiso 1 1 calc R
C318 C 0.2618(4) 0.3053(3) 0.68249(17) 0.0370(13) Uani 1 1 d .
C319 C 0.2583(6) 0.3629(4) 0.6924(3) 0.098(4) Uani 1 1 d .
H319 H 0.3206 0.3853 0.6969 0.117 Uiso 1 1 calc R
C320 C 0.1650(7) 0.3890(5) 0.6959(4) 0.120(5) Uani 1 1 d .
H320 H 0.1635 0.4294 0.7022 0.144 Uiso 1 1 calc R
C321 C 0.0763(6) 0.3578(5) 0.6905(2) 0.072(3) Uani 1 1 d .
H321 H 0.0126 0.3757 0.6934 0.086 Uiso 1 1 calc R
C322 C 0.0788(5) 0.3006(4) 0.6808(2) 0.064(2) Uani 1 1 d .
H322 H 0.0162 0.2785 0.6768 0.076 Uiso 1 1 calc R
C323 C 0.1695(5) 0.2743(3) 0.6766(2) 0.0549(19) Uani 1 1 d .
H323 H 0.1694 0.2341 0.6695 0.066 Uiso 1 1 calc R
Fe4 Fe 0.71600(7) 0.41388(4) 0.94264(3) 0.0441(2) Uani 1 1 d .
P4 P 0.90720(11) 0.47196(6) 0.89775(4) 0.0299(3) Uani 1 1 d .
N4 N 0.5535(9) 0.2701(4) 0.9640(4) 0.159(5) Uani 1 1 d .
C401 C 0.5803(6) 0.3704(3) 0.9330(2) 0.061(2) Uani 1 1 d .
C402 C 0.5679(6) 0.4250(4) 0.9508(3) 0.077(3) Uani 1 1 d .
H402 H 0.5471 0.4316 0.9762 0.092 Uiso 1 1 calc R
C403 C 0.5921(6) 0.4681(4) 0.9238(3) 0.075(3) Uani 1 1 d .
H403 H 0.5908 0.5090 0.9282 0.090 Uiso 1 1 calc R
C404 C 0.6171(6) 0.4420(4) 0.8911(3) 0.075(3) Uani 1 1 d .
H404 H 0.6359 0.4617 0.8685 0.090 Uiso 1 1 calc R
C405 C 0.6113(6) 0.3794(4) 0.8953(2) 0.070(2) Uani 1 1 d .
H405 H 0.6253 0.3505 0.8766 0.084 Uiso 1 1 calc R
C406 C 0.8663(5) 0.4351(2) 0.93958(15) 0.0351(13) Uani 1 1 d .
C407 C 0.8549(6) 0.3729(3) 0.94255(19) 0.0481(16) Uani 1 1 d .
H407 H 0.8688 0.3447 0.9234 0.058 Uiso 1 1 calc R
C408 C 0.8188(6) 0.3615(3) 0.9797(2) 0.0565(19) Uani 1 1 d .
H408 H 0.8043 0.3240 0.9893 0.068 Uiso 1 1 calc R
C409 C 0.8079(6) 0.4151(3) 0.99984(19) 0.0554(19) Uani 1 1 d .
H409 H 0.7854 0.4198 1.0251 0.067 Uiso 1 1 calc R
C410 C 0.8373(5) 0.4604(3) 0.97504(18) 0.0436(15) Uani 1 1 d .
H410 H 0.8375 0.5008 0.9811 0.052 Uiso 1 1 calc R
C411 C 0.5652(8) 0.3150(4) 0.9494(3) 0.092(3) Uani 1 1 d .
C412 C 1.0502(5) 0.4696(3) 0.90987(17) 0.0373(13) Uani 1 1 d .
C413 C 1.1027(6) 0.4951(4) 0.8822(2) 0.062(2) Uani 1 1 d .
C414 C 1.2104(6) 0.4913(4) 0.8885(3) 0.078(3) Uani 1 1 d .
H414 H 1.2474 0.5089 0.8697 0.093 Uiso 1 1 calc R
C415 C 1.2645(6) 0.4614(4) 0.9226(3) 0.073(2) Uani 1 1 d .
H415 H 1.3384 0.4590 0.9270 0.088 Uiso 1 1 calc R
C416 C 1.2120(6) 0.4356(3) 0.9497(3) 0.060(2) Uani 1 1 d .
H416 H 1.2493 0.4148 0.9725 0.072 Uiso 1 1 calc R
C417 C 1.1037(5) 0.4399(3) 0.9437(2) 0.0483(16) Uani 1 1 d .
H417 H 1.0669 0.4226 0.9627 0.058 Uiso 1 1 calc R
C418 C 0.8744(4) 0.5474(2) 0.90662(16) 0.0312(12) Uani 1 1 d .
C419 C 0.7813(5) 0.5704(3) 0.88435(18) 0.0388(14) Uani 1 1 d .
H419 H 0.7389 0.5476 0.8639 0.047 Uiso 1 1 calc R
C420 C 0.7509(5) 0.6270(3) 0.8922(2) 0.0543(19) Uani 1 1 d .
H420 H 0.6879 0.6429 0.8774 0.065 Uiso 1 1 calc R
C421 C 0.8147(6) 0.6597(3) 0.9222(2) 0.058(2) Uani 1 1 d .
H421 H 0.7943 0.6980 0.9281 0.069 Uiso 1 1 calc R
C422 C 0.9069(6) 0.6373(3) 0.9434(2) 0.0529(18) Uani 1 1 d .
H422 H 0.9498 0.6603 0.9635 0.063 Uiso 1 1 calc R
C423 C 0.9370(5) 0.5820(3) 0.93568(19) 0.0427(15) Uani 1 1 d .
H423 H 1.0013 0.5671 0.9503 0.051 Uiso 1 1 calc R

loop_
_atom_site_aniso_label
_atom_site_aniso_U_11
_atom_site_aniso_U_22
_atom_site_aniso_U_33
_atom_site_aniso_U_23
_atom_site_aniso_U_13
_atom_site_aniso_U_12
Ag1 0.0326(2) 0.0321(2) 0.0327(2) 0.00618(17) 0.01535(18) -0.00178(17)
S10 0.0334(7) 0.0246(6) 0.0220(6) 0.0003(5) 0.0088(5) 0.0011(5)
N10 0.035(3) 0.033(2) 0.031(2) 0.005(2) 0.015(2) -0.003(2)
C10 0.025(3) 0.015(2) 0.030(3) 0.001(2) -0.001(2) -0.0018(19)
Ag2 0.0368(2) 0.0301(2) 0.01865(19) 0.00396(16) 0.00716(16) -0.00186(17)
S20 0.0282(7) 0.0264(6) 0.0234(6) -0.0012(5) 0.0074(5) 0.0009(5)
N20 0.033(2) 0.030(2) 0.019(2) 0.0018(18) 0.0066(19) 0.0046(19)
C20 0.020(2) 0.023(3) 0.027(3) -0.001(2) 0.000(2) 0.0038(19)
Ag3 0.0270(2) 0.0325(2) 0.0400(2) -0.00970(19) -0.00609(18) -0.00176(17)
S30 0.0341(7) 0.0285(7) 0.0254(7) 0.0013(5) -0.0026(5) -0.0005(5)
N30 0.031(3) 0.027(2) 0.038(3) 0.001(2) -0.002(2) -0.0001(19)
C30 0.027(3) 0.017(2) 0.033(3) -0.001(2) 0.011(2) -0.0001(19)
Ag4 0.0535(3) 0.0334(2) 0.0223(2) -0.00246(17) -0.00851(19) -0.0085(2)
S40 0.0352(7) 0.0257(7) 0.0314(7) -0.0014(6) -0.0056(6) 0.0053(5)
N40 0.043(3) 0.034(3) 0.031(3) -0.003(2) -0.004(2) 0.004(2)
C40 0.043(3) 0.023(3) 0.031(3) 0.002(2) 0.007(3) 0.005(2)
Fe1 0.0248(4) 0.0306(4) 0.0357(4) -0.0043(3) 0.0138(3) -0.0069(3)
P1 0.0255(7) 0.0281(7) 0.0287(7) 0.0062(6) 0.0113(6) 0.0020(5)
N1 0.161(9) 0.139(8) 0.069(5) -0.048(6) 0.049(6) -0.064(7)
C101 0.043(4) 0.046(4) 0.059(4) -0.025(3) 0.032(3) -0.015(3)
C102 0.035(3) 0.023(3) 0.073(5) -0.010(3) 0.022(3) 0.001(2)
C103 0.026(3) 0.045(4) 0.062(4) 0.002(3) 0.016(3) 0.002(3)
C104 0.029(3) 0.038(3) 0.065(4) -0.015(3) 0.024(3) -0.011(2)
C105 0.037(3) 0.047(4) 0.058(4) -0.009(3) 0.033(3) -0.010(3)
C106 0.018(2) 0.035(3) 0.032(3) 0.004(2) 0.008(2) 0.000(2)
C107 0.028(3) 0.050(4) 0.038(3) 0.004(3) 0.007(2) 0.000(3)
C108 0.022(3) 0.056(4) 0.049(4) -0.014(3) 0.010(3) -0.015(3)
C109 0.028(3) 0.034(3) 0.056(4) -0.004(3) 0.020(3) -0.007(2)
C110 0.030(3) 0.036(3) 0.036(3) 0.004(2) 0.017(2) -0.001(2)
C111 0.081(6) 0.078(6) 0.071(6) -0.030(5) 0.040(5) -0.028(5)
C112 0.032(3) 0.044(3) 0.023(3) 0.004(2) 0.011(2) 0.009(2)
C113 0.029(3) 0.048(4) 0.057(4) -0.021(3) 0.020(3) -0.002(3)
C114 0.036(4) 0.065(5) 0.071(5) -0.027(4) 0.020(3) -0.003(3)
C115 0.047(4) 0.104(6) 0.032(3) 0.008(4) 0.013(3) 0.036(4)
C116 0.063(5) 0.096(6) 0.094(7) 0.057(5) 0.044(5) 0.050(5)
C117 0.052(4) 0.062(5) 0.101(7) 0.046(5) 0.038(4) 0.022(4)
C118 0.034(3) 0.030(3) 0.031(3) 0.005(2) 0.009(2) -0.006(2)
C119 0.046(4) 0.050(4) 0.031(3) 0.011(3) 0.008(3) -0.001(3)
C120 0.063(4) 0.055(4) 0.041(4) 0.021(3) -0.002(3) 0.005(3)
C121 0.100(6) 0.037(4) 0.035(4) 0.005(3) -0.008(4) -0.005(4)
C122 0.105(6) 0.042(4) 0.039(4) -0.012(3) 0.016(4) 0.005(4)
C123 0.057(4) 0.027(3) 0.033(3) -0.005(2) 0.012(3) 0.010(3)
Fe2 0.0316(4) 0.0299(4) 0.0199(4) 0.0002(3) 0.0042(3) -0.0061(3)
P2 0.0274(7) 0.0230(6) 0.0171(6) 0.0025(5) 0.0043(5) -0.0024(5)
N2 0.140(8) 0.106(6) 0.065(5) -0.010(4) 0.022(5) -0.083(6)
C201 0.045(4) 0.048(4) 0.029(3) 0.002(3) 0.009(3) -0.017(3)
C202 0.038(3) 0.052(4) 0.024(3) 0.009(3) 0.009(2) -0.007(3)
C203 0.036(3) 0.058(4) 0.028(3) -0.004(3) 0.017(3) -0.008(3)
C204 0.043(3) 0.045(4) 0.043(4) -0.005(3) 0.014(3) -0.006(3)
C205 0.024(3) 0.076(5) 0.036(3) 0.009(3) 0.008(3) -0.003(3)
C206 0.029(3) 0.028(3) 0.019(2) -0.002(2) 0.009(2) -0.005(2)
C207 0.035(3) 0.032(3) 0.019(3) 0.001(2) 0.004(2) -0.005(2)
C208 0.039(3) 0.036(3) 0.019(3) -0.003(2) 0.002(2) -0.007(2)
C209 0.050(4) 0.032(3) 0.025(3) -0.006(2) 0.007(3) -0.005(3)
C210 0.042(3) 0.026(3) 0.026(3) 0.002(2) 0.007(2) 0.002(2)
C211 0.085(6) 0.069(5) 0.037(4) 0.001(3) 0.007(4) -0.052(5)
C212 0.033(3) 0.036(3) 0.032(3) 0.008(2) 0.014(2) -0.002(2)
C213 0.034(4) 0.111(7) 0.048(4) 0.006(4) 0.007(3) -0.017(4)
C214 0.033(4) 0.141(9) 0.070(6) -0.001(6) 0.010(4) -0.019(5)
C215 0.043(4) 0.081(6) 0.101(7) -0.001(5) 0.039(5) -0.008(4)
C216 0.070(5) 0.069(5) 0.075(6) -0.012(4) 0.052(5) -0.001(4)
C217 0.048(4) 0.045(4) 0.053(4) -0.009(3) 0.024(3) -0.010(3)
C218 0.040(3) 0.025(3) 0.021(3) 0.000(2) -0.006(2) -0.003(2)
C219 0.030(3) 0.032(3) 0.050(4) -0.006(3) -0.002(3) -0.003(2)
C220 0.037(4) 0.038(4) 0.080(5) -0.022(4) -0.017(3) 0.007(3)
C221 0.066(5) 0.024(3) 0.079(6) 0.000(4) -0.038(4) 0.004(3)
C222 0.083(5) 0.027(3) 0.041(4) 0.008(3) -0.022(4) -0.013(3)
C223 0.065(4) 0.028(3) 0.029(3) 0.003(2) -0.005(3) -0.017(3)
Fe3 0.0206(4) 0.0310(4) 0.0435(5) -0.0036(4) 0.0014(3) -0.0035(3)
P3 0.0201(7) 0.0327(7) 0.0317(7) -0.0108(6) 0.0000(5) -0.0007(5)
N3 0.103(7) 0.212(12) 0.132(9) 0.120(9) -0.020(6) -0.014(8)
C301 0.028(3) 0.042(4) 0.081(5) 0.017(4) -0.012(3) 0.000(3)
C302 0.020(3) 0.047(4) 0.074(5) 0.003(3) -0.008(3) -0.002(3)
C303 0.017(3) 0.032(3) 0.085(5) 0.003(3) 0.007(3) -0.005(2)
C304 0.033(3) 0.050(4) 0.077(5) 0.002(4) 0.021(3) 0.004(3)
C305 0.030(3) 0.033(3) 0.097(6) -0.008(4) 0.012(3) 0.001(3)
C306 0.015(2) 0.043(3) 0.034(3) -0.003(2) 0.000(2) 0.002(2)
C307 0.029(3) 0.040(3) 0.038(3) -0.014(3) 0.003(2) -0.008(2)
C308 0.022(3) 0.034(3) 0.055(4) -0.001(3) 0.002(3) -0.011(2)
C309 0.026(3) 0.060(4) 0.052(4) 0.013(3) 0.009(3) -0.001(3)
C310 0.031(3) 0.051(4) 0.035(3) -0.004(3) 0.008(2) 0.002(3)
C311 0.057(5) 0.096(7) 0.093(7) 0.039(6) -0.014(5) -0.005(5)
C312 0.036(3) 0.034(3) 0.032(3) -0.011(2) 0.008(2) -0.014(2)
C313 0.072(4) 0.025(3) 0.033(3) 0.006(2) 0.005(3) 0.000(3)
C314 0.097(6) 0.041(4) 0.043(4) 0.014(3) 0.005(4) -0.004(4)
C315 0.086(6) 0.063(5) 0.035(4) -0.005(3) 0.021(4) -0.032(4)
C316 0.056(5) 0.110(7) 0.054(5) -0.037(5) 0.027(4) -0.025(5)
C317 0.039(4) 0.090(6) 0.046(4) -0.032(4) 0.004(3) -0.008(4)
C318 0.031(3) 0.049(4) 0.029(3) -0.002(3) -0.001(2) 0.011(3)
C319 0.038(4) 0.076(6) 0.165(10) -0.076(6) -0.017(5) 0.012(4)
C320 0.058(6) 0.118(8) 0.167(11) -0.102(8) -0.020(6) 0.037(6)
C321 0.044(4) 0.125(8) 0.046(4) 0.004(5) 0.008(3) 0.040(5)
C322 0.037(4) 0.083(6) 0.073(5) 0.040(5) 0.018(4) 0.018(4)
C323 0.030(3) 0.054(4) 0.081(5) 0.037(4) 0.013(3) 0.011(3)
Fe4 0.0506(5) 0.0410(5) 0.0363(5) 0.0160(4) -0.0026(4) -0.0126(4)
P4 0.0395(8) 0.0284(7) 0.0179(6) -0.0005(5) -0.0041(6) -0.0050(6)
N4 0.146(9) 0.096(7) 0.228(13) 0.088(8) 0.014(9) -0.049(7)
C401 0.063(5) 0.054(5) 0.065(5) 0.017(4) 0.013(4) -0.017(4)
C402 0.056(5) 0.089(7) 0.089(7) 0.035(5) 0.021(5) 0.008(4)
C403 0.053(5) 0.065(5) 0.101(7) 0.036(5) 0.003(5) -0.004(4)
C404 0.045(4) 0.094(6) 0.072(6) 0.052(5) -0.025(4) -0.035(4)
C405 0.063(5) 0.084(6) 0.054(5) 0.012(4) -0.009(4) -0.038(4)
C406 0.050(3) 0.037(3) 0.016(2) 0.005(2) -0.001(2) -0.003(3)
C407 0.076(5) 0.033(3) 0.031(3) 0.010(3) 0.000(3) 0.003(3)
C408 0.077(5) 0.049(4) 0.039(4) 0.023(3) -0.001(3) -0.012(4)
C409 0.059(4) 0.082(5) 0.024(3) 0.008(3) 0.004(3) -0.008(4)
C410 0.054(4) 0.042(3) 0.031(3) -0.004(3) -0.001(3) -0.008(3)
C411 0.089(7) 0.078(6) 0.110(8) 0.026(6) 0.021(6) -0.030(5)
C412 0.043(3) 0.037(3) 0.027(3) -0.007(2) -0.006(3) 0.001(3)
C413 0.042(4) 0.084(5) 0.057(5) -0.001(4) 0.003(3) -0.007(4)
C414 0.046(4) 0.116(8) 0.070(6) 0.003(5) 0.007(4) -0.004(5)
C415 0.043(4) 0.081(6) 0.086(6) -0.021(5) -0.011(4) 0.014(4)
C416 0.042(4) 0.060(5) 0.067(5) 0.004(4) -0.015(4) 0.011(3)
C417 0.059(4) 0.042(4) 0.037(3) -0.004(3) -0.008(3) 0.006(3)
C418 0.039(3) 0.029(3) 0.027(3) 0.002(2) 0.009(2) -0.003(2)
C419 0.039(3) 0.042(3) 0.037(3) 0.004(3) 0.011(3) -0.008(3)
C420 0.040(4) 0.049(4) 0.086(6) 0.018(4) 0.041(4) 0.006(3)
C421 0.078(5) 0.037(4) 0.073(5) -0.013(4) 0.053(5) -0.007(4)
C422 0.070(5) 0.038(4) 0.056(4) -0.015(3) 0.025(4) -0.012(3)
C423 0.052(4) 0.038(3) 0.039(3) -0.010(3) 0.011(3) -0.008(3)

loop_
_atom_type_symbol
_atom_type_description
_atom_type_scat_dispersion_real
_atom_type_scat_dispersion_imag
_atom_type_scat_source
C C 0.0033 0.0016 'International Tables Vol C Tables 4.2.6.8 and 6.1.1.4'
H H 0.0000 0.0000 'International Tables Vol C Tables 4.2.6.8 and 6.1.1.4'
N N 0.0061 0.0033 'International Tables Vol C Tables 4.2.6.8 and 6.1.1.4'
P P 0.1023 0.0942 'International Tables Vol C Tables 4.2.6.8 and 6.1.1.4'
S S 0.1246 0.1234 'International Tables Vol C Tables 4.2.6.8 and 6.1.1.4'
Fe Fe 0.3463 0.8444 'International Tables Vol C Tables 4.2.6.8 and 6.1.1.4'
Ag Ag -0.8971 1.1015 'International Tables Vol C Tables 4.2.6.8 and 6.1.1.4'

loop_
_geom_angle_atom_site_label_1
_geom_angle_atom_site_label_2
_geom_angle_atom_site_label_3
_geom_angle
_geom_angle_site_symmetry_3
N10 Ag1 P1 132.82(12) .
N10 Ag1 S20 96.65(12) .
P1 Ag1 S20 122.19(4) .
N10 Ag1 S10 97.33(12) 2_556
P1 Ag1 S10 103.55(4) 2_556
S20 Ag1 S10 95.80(4) 2_556
C10 S10 Ag2 97.83(17) .
C10 S10 Ag1 96.69(18) 2_556
Ag2 S10 Ag1 81.26(4) 2_556
C10 N10 Ag1 157.8(4) .
N10 C10 S10 178.4(5) .
N20 Ag2 P2 126.33(11) .
N20 Ag2 S10 100.24(11) .
P2 Ag2 S10 110.44(4) .
N20 Ag2 S20 98.27(11) 2_556
P2 Ag2 S20 118.16(4) 2_556
S10 Ag2 S20 98.89(4) 2_556
C20 S20 Ag1 101.14(17) .
C20 S20 Ag2 97.43(17) 2_556
Ag1 S20 Ag2 83.51(4) 2_556
C20 N20 Ag2 151.4(4) .
N20 C20 S20 178.6(5) .
N30 Ag3 P3 131.76(12) .
N30 Ag3 S40 97.04(12) .
P3 Ag3 S40 121.23(5) .
N30 Ag3 S30 96.33(13) 2_656
P3 Ag3 S30 106.17(5) 2_656
S40 Ag3 S30 96.62(5) 2_656
C30 S30 Ag4 98.25(17) .
C30 S30 Ag3 97.37(18) 2_656
Ag4 S30 Ag3 80.96(4) 2_656
C30 N30 Ag3 156.5(4) .
N30 C30 S30 178.1(5) .
N40 Ag4 P4 127.43(13) .
N40 Ag4 S30 100.47(13) .
P4 Ag4 S30 110.88(5) .
N40 Ag4 S40 100.75(14) 2_656
P4 Ag4 S40 113.70(5) 2_656
S30 Ag4 S40 99.56(4) 2_656
C40 S40 Ag3 101.19(18) .
C40 S40 Ag4 95.9(2) 2_656
Ag3 S40 Ag4 82.40(4) 2_656
C40 N40 Ag4 151.2(4) .
N40 C40 S40 179.1(5) .
C107 Fe1 C108 41.1(2) .
C107 Fe1 C101 118.7(3) .
C108 Fe1 C101 105.2(3) .
C107 Fe1 C110 68.9(2) .
C108 Fe1 C110 68.2(2) .
C101 Fe1 C110 161.0(2) .
C107 Fe1 C105 105.6(3) .
C108 Fe1 C105 122.8(3) .
C101 Fe1 C105 41.0(2) .
C110 Fe1 C105 157.5(2) .
C107 Fe1 C102 154.3(3) .
C108 Fe1 C102 119.2(3) .
C101 Fe1 C102 41.1(3) .
C110 Fe1 C102 125.2(3) .
C105 Fe1 C102 69.2(3) .
C107 Fe1 C106 40.9(2) .
C108 Fe1 C106 68.7(2) .
C101 Fe1 C106 155.1(3) .
C110 Fe1 C106 41.0(2) .
C105 Fe1 C106 120.6(2) .
C102 Fe1 C106 163.1(3) .
C107 Fe1 C109 68.6(2) .
C108 Fe1 C109 40.0(2) .
C101 Fe1 C109 122.9(2) .
C110 Fe1 C109 40.9(2) .
C105 Fe1 C109 159.3(3) .
C102 Fe1 C109 106.9(2) .
C106 Fe1 C109 68.8(2) .
C107 Fe1 C103 162.8(3) .
C108 Fe1 C103 155.8(3) .
C101 Fe1 C103 68.1(3) .
C110 Fe1 C103 110.2(3) .
C105 Fe1 C103 68.4(3) .
C102 Fe1 C103 40.5(2) .
C106 Fe1 C103 127.1(2) .
C109 Fe1 C103 122.7(3) .
C107 Fe1 C104 125.2(3) .
C108 Fe1 C104 160.9(3) .
C101 Fe1 C104 67.7(2) .
C110 Fe1 C104 124.0(2) .
C105 Fe1 C104 40.3(3) .
C102 Fe1 C104 67.9(2) .
C106 Fe1 C104 109.8(2) .
C109 Fe1 C104 158.7(3) .
C103 Fe1 C104 40.1(2) .
C106 P1 C118 105.1(2) .
C106 P1 C112 103.2(3) .
C118 P1 C112 105.0(3) .
C106 P1 Ag1 115.76(17) .
C118 P1 Ag1 112.98(18) .
C112 P1 Ag1 113.62(19) .
C105 C101 C102 109.0(6) .
C105 C101 C111 123.8(7) .
C102 C101 C111 127.1(6) .
C105 C101 Fe1 70.1(3) .
C102 C101 Fe1 70.3(3) .
C111 C101 Fe1 123.1(5) .
C103 C102 C101 106.8(5) .
C103 C102 Fe1 70.2(3) .
C101 C102 Fe1 68.7(3) .
C103 C102 H102 126.6 .
C101 C102 H102 126.6 .
Fe1 C102 H102 126.1 .
C104 C103 C102 108.3(6) .
C104 C103 Fe1 70.1(3) .
C102 C103 Fe1 69.3(3) .
C104 C103 H103 125.8 .
C102 C103 H103 125.8 .
Fe1 C103 H103 126.3 .
C103 C104 C105 109.2(5) .
C103 C104 Fe1 69.8(3) .
C105 C104 Fe1 69.1(3) .
C103 C104 H104 125.4 .
C105 C104 H104 125.4 .
Fe1 C104 H104 127.3 .
C104 C105 C101 106.6(6) .
C104 C105 Fe1 70.6(3) .
C101 C105 Fe1 68.9(3) .
C104 C105 H105 126.7 .
C101 C105 H105 126.7 .
Fe1 C105 H105 125.5 .
C107 C106 C110 106.8(5) .
C107 C106 P1 122.7(4) .
C110 C106 P1 130.5(4) .
C107 C106 Fe1 68.1(3) .
C110 C106 Fe1 69.0(3) .
P1 C106 Fe1 128.3(3) .
C108 C107 C106 108.2(5) .
C108 C107 Fe1 69.8(3) .
C106 C107 Fe1 71.0(3) .
C108 C107 H107 125.9 .
C106 C107 H107 125.9 .
Fe1 C107 H107 124.9 .
C109 C108 C107 109.2(5) .
C109 C108 Fe1 71.2(3) .
C107 C108 Fe1 69.1(3) .
C109 C108 H108 125.4 .
C107 C108 H108 125.4 .
Fe1 C108 H108 125.9 .
C108 C109 C110 107.4(5) .
C108 C109 Fe1 68.7(3) .
C110 C109 Fe1 69.0(3) .
C108 C109 H109 126.3 .
C110 C109 H109 126.3 .
Fe1 C109 H109 127.6 .
C109 C110 C106 108.3(5) .
C109 C110 Fe1 70.2(3) .
C106 C110 Fe1 69.9(3) .
C109 C110 H110 125.9 .
C106 C110 H110 125.9 .
Fe1 C110 H110 125.7 .
N1 C111 C101 175.6(10) .
C117 C112 C113 118.9(6) .
C117 C112 P1 119.2(5) .
C113 C112 P1 121.9(4) .
C114 C113 C112 119.8(6) .
C115 C114 C113 120.0(7) .
C115 C114 H114 120.0 .
C113 C114 H114 120.0 .
C114 C115 C116 121.0(6) .
C114 C115 H115 119.5 .
C116 C115 H115 119.5 .
C115 C116 C117 118.7(7) .
C115 C116 H116 120.6 .
C117 C116 H116 120.6 .
C112 C117 C116 121.5(7) .
C112 C117 H117 119.3 .
C116 C117 H117 119.3 .
C119 C118 C123 118.7(5) .
C119 C118 P1 119.6(4) .
C123 C118 P1 121.5(4) .
C120 C119 C118 120.3(6) .
C120 C119 H119 119.9 .
C118 C119 H119 119.9 .
C121 C120 C119 121.5(7) .
C121 C120 H120 119.3 .
C119 C120 H120 119.3 .
C120 C121 C122 119.0(6) .
C120 C121 H121 120.5 .
C122 C121 H121 120.5 .
C121 C122 C123 121.1(7) .
C121 C122 H122 119.5 .
C123 C122 H122 119.5 .
C122 C123 C118 119.4(6) .
C122 C123 H123 120.3 .
C118 C123 H123 120.3 .
C201 Fe2 C206 161.3(2) .
C201 Fe2 C205 41.2(3) .
C206 Fe2 C205 156.4(2) .
C201 Fe2 C207 155.7(2) .
C206 Fe2 C207 40.9(2) .
C205 Fe2 C207 120.8(2) .
C201 Fe2 C208 120.2(2) .
C206 Fe2 C208 68.4(2) .
C205 Fe2 C208 107.5(2) .
C207 Fe2 C208 40.6(2) .
C201 Fe2 C210 123.9(2) .
C206 Fe2 C210 40.8(2) .
C205 Fe2 C210 161.2(3) .
C207 Fe2 C210 68.5(2) .
C208 Fe2 C210 68.1(2) .
C201 Fe2 C202 41.4(2) .
C206 Fe2 C202 124.3(2) .
C205 Fe2 C202 69.3(2) .
C207 Fe2 C202 161.9(2) .
C208 Fe2 C202 155.6(2) .
C210 Fe2 C202 106.8(2) .
C201 Fe2 C209 106.7(2) .
C206 Fe2 C209 68.4(2) .
C205 Fe2 C209 124.3(3) .
C207 Fe2 C209 68.0(2) .
C208 Fe2 C209 40.0(2) .
C210 Fe2 C209 40.7(2) .
C202 Fe2 C209 120.6(2) .
C201 Fe2 C204 68.1(3) .
C206 Fe2 C204 122.2(2) .
C205 Fe2 C204 40.2(3) .
C207 Fe2 C204 109.0(2) .
C208 Fe2 C204 126.0(2) .
C210 Fe2 C204 156.9(2) .
C202 Fe2 C204 68.0(3) .
C209 Fe2 C204 161.6(2) .
C201 Fe2 C203 67.9(2) .
C206 Fe2 C203 108.7(2) .
C205 Fe2 C203 68.2(2) .
C207 Fe2 C203 126.6(2) .
C208 Fe2 C203 163.4(2) .
C210 Fe2 C203 121.2(2) .
C202 Fe2 C203 39.6(2) .
C209 Fe2 C203 155.7(2) .
C204 Fe2 C203 40.5(2) .
C206 P2 C212 104.5(2) .
C206 P2 C218 102.3(2) .
C212 P2 C218 104.6(3) .
C206 P2 Ag2 115.02(16) .
C212 P2 Ag2 113.38(18) .
C218 P2 Ag2 115.63(18) .
C211 C201 C205 125.4(6) .
C211 C201 C202 126.6(6) .
C205 C201 C202 107.9(5) .
C211 C201 Fe2 127.6(5) .
C205 C201 Fe2 69.7(3) .
C202 C201 Fe2 70.1(3) .
C203 C202 C201 107.5(5) .
C203 C202 Fe2 71.1(3) .
C201 C202 Fe2 68.5(3) .
C203 C202 H202 126.2 .
C201 C202 H202 126.2 .
Fe2 C202 H202 125.8 .
C202 C203 C204 108.7(5) .
C202 C203 Fe2 69.3(3) .
C204 C203 Fe2 69.4(3) .
C202 C203 H203 125.7 .
C204 C203 H203 125.7 .
Fe2 C203 H203 127.2 .
C205 C204 C203 108.3(6) .
C205 C204 Fe2 68.8(4) .
C203 C204 Fe2 70.1(4) .
C205 C204 H204 125.9 .
C203 C204 H204 125.9 .
Fe2 C204 H204 126.8 .
C204 C205 C201 107.6(6) .
C204 C205 Fe2 70.9(4) .
C201 C205 Fe2 69.1(3) .
C204 C205 H205 126.2 .
C201 C205 H205 126.2 .
Fe2 C205 H205 125.3 .
C210 C206 C207 108.1(5) .
C210 C206 P2 124.3(4) .
C207 C206 P2 127.6(4) .
C210 C206 Fe2 70.1(3) .
C207 C206 Fe2 70.0(3) .
P2 C206 Fe2 125.5(3) .
C208 C207 C206 107.4(5) .
C208 C207 Fe2 69.7(3) .
C206 C207 Fe2 69.1(3) .
C208 C207 H207 126.3 .
C206 C207 H207 126.3 .
Fe2 C207 H207 126.5 .
C209 C208 C207 108.8(5) .
C209 C208 Fe2 70.4(3) .
C207 C208 Fe2 69.7(3) .
C209 C208 H208 125.6 .
C207 C208 H208 125.6 .
Fe2 C208 H208 125.8 .
C208 C209 C210 108.1(5) .
C208 C209 Fe2 69.5(3) .
C210 C209 Fe2 69.2(3) .
C208 C209 H209 126.0 .
C210 C209 H209 126.0 .
Fe2 C209 H209 126.8 .
C206 C210 C209 107.6(5) .
C206 C210 Fe2 69.1(3) .
C209 C210 Fe2 70.1(3) .
C206 C210 H210 126.2 .
C209 C210 H210 126.2 .
Fe2 C210 H210 126.2 .
N2 C211 C201 178.4(8) .
C217 C212 C213 120.1(6) .
C217 C212 P2 122.8(5) .
C213 C212 P2 117.1(5) .
C214 C213 C212 120.7(7) .
C213 C214 C215 120.0(8) .
C213 C214 H214 120.0 .
C215 C214 H214 120.0 .
C214 C215 C216 119.9(7) .
C214 C215 H215 120.1 .
C216 C215 H215 120.1 .
C217 C216 C215 119.5(7) .
C217 C216 H216 120.2 .
C215 C216 H216 120.2 .
C212 C217 C216 119.7(7) .
C212 C217 H217 120.1 .
C216 C217 H217 120.1 .
C223 C218 C219 119.5(5) .
C223 C218 P2 123.0(5) .
C219 C218 P2 117.5(4) .
C220 C219 C218 119.6(6) .
C220 C219 H219 120.2 .
C218 C219 H219 120.2 .
C221 C220 C219 119.1(7) .
C221 C220 H220 120.4 .
C219 C220 H220 120.4 .
C222 C221 C220 120.5(6) .
C222 C221 H221 119.7 .
C220 C221 H221 119.7 .
C221 C222 C223 121.4(7) .
C221 C222 H222 119.3 .
C223 C222 H222 119.3 .
C222 C223 C218 119.8(7) .
C222 C223 H223 120.1 .
C218 C223 H223 120.1 .
C302 Fe3 C310 106.0(3) .
C302 Fe3 C309 121.6(3) .
C310 Fe3 C309 40.6(3) .
C302 Fe3 C301 40.8(3) .
C310 Fe3 C301 119.8(3) .
C309 Fe3 C301 105.2(3) .
C302 Fe3 C303 40.1(3) .
C310 Fe3 C303 124.7(3) .
C309 Fe3 C303 159.2(3) .
C301 Fe3 C303 67.3(3) .
C302 Fe3 C308 158.2(3) .
C310 Fe3 C308 68.1(2) .
C309 Fe3 C308 40.4(3) .
C301 Fe3 C308 122.4(3) .
C303 Fe3 C308 160.0(3) .
C302 Fe3 C306 121.3(2) .
C310 Fe3 C306 40.8(2) .
C309 Fe3 C306 68.8(2) .
C301 Fe3 C306 156.2(3) .
C303 Fe3 C306 109.7(2) .
C308 Fe3 C306 68.8(2) .
C302 Fe3 C305 69.0(3) .
C310 Fe3 C305 155.4(3) .
C309 Fe3 C305 120.2(3) .
C301 Fe3 C305 40.8(3) .
C303 Fe3 C305 67.7(2) .
C308 Fe3 C305 107.2(2) .
C306 Fe3 C305 162.2(3) .
C302 Fe3 C307 158.3(3) .
C310 Fe3 C307 68.2(2) .
C309 Fe3 C307 68.4(3) .
C301 Fe3 C307 160.4(2) .
C303 Fe3 C307 124.9(3) .
C308 Fe3 C307 40.9(2) .
C306 Fe3 C307 40.7(2) .
C305 Fe3 C307 125.1(3) .
C302 Fe3 C304 68.0(3) .
C310 Fe3 C304 161.8(3) .
C309 Fe3 C304 157.3(3) .
C301 Fe3 C304 67.7(3) .
C303 Fe3 C304 39.8(3) .
C308 Fe3 C304 123.9(3) .
C306 Fe3 C304 126.3(3) .
C305 Fe3 C304 40.4(3) .
C307 Fe3 C304 110.7(3) .
C306 P3 C318 103.1(3) .
C306 P3 C312 104.5(3) .
C318 P3 C312 105.3(3) .
C306 P3 Ag3 114.81(17) .
C318 P3 Ag3 113.2(2) .
C312 P3 Ag3 114.82(18) .
C302 C301 C305 108.9(7) .
C302 C301 C311 126.6(8) .
C305 C301 C311 124.5(7) .
C302 C301 Fe3 69.5(3) .
C305 C301 Fe3 70.4(4) .
C311 C301 Fe3 124.8(5) .
C303 C302 C301 106.8(7) .
C303 C302 Fe3 70.5(4) .
C301 C302 Fe3 69.7(3) .
C303 C302 H302 126.6 .
C301 C302 H302 126.6 .
Fe3 C302 H302 124.8 .
C302 C303 C304 109.6(6) .
C302 C303 Fe3 69.4(3) .
C304 C303 Fe3 70.5(3) .
C302 C303 H303 125.2 .
C304 C303 H303 125.2 .
Fe3 C303 H303 126.5 .
C303 C304 C305 108.2(7) .
C303 C304 Fe3 69.6(4) .
C305 C304 Fe3 69.6(4) .
C303 C304 H304 125.9 .
C305 C304 H304 125.9 .
Fe3 C304 H304 126.4 .
C304 C305 C301 106.4(6) .
C304 C305 Fe3 69.9(4) .
C301 C305 Fe3 68.8(4) .
C304 C305 H305 126.8 .
C301 C305 H305 126.8 .
Fe3 C305 H305 126.0 .
C310 C306 C307 106.8(5) .
C310 C306 P3 123.5(4) .
C307 C306 P3 129.6(4) .
C310 C306 Fe3 68.8(3) .
C307 C306 Fe3 69.7(3) .
P3 C306 Fe3 129.2(3) .
C306 C307 C308 108.0(5) .
C306 C307 Fe3 69.5(3) .
C308 C307 Fe3 69.3(3) .
C306 C307 H307 126.0 .
C308 C307 H307 126.0 .
Fe3 C307 H307 126.7 .
C309 C308 C307 107.8(5) .
C309 C308 Fe3 69.1(3) .
C307 C308 Fe3 69.7(3) .
C309 C308 H308 126.1 .
C307 C308 H308 126.1 .
Fe3 C308 H308 126.6 .
C308 C309 C310 108.4(6) .
C308 C309 Fe3 70.5(3) .
C310 C309 Fe3 69.7(3) .
C308 C309 H309 125.8 .
C310 C309 H309 125.8 .
Fe3 C309 H309 125.6 .
C309 C310 C306 109.0(5) .
C309 C310 Fe3 69.7(4) .
C306 C310 Fe3 70.4(3) .
C309 C310 H310 125.5 .
C306 C310 H310 125.5 .
Fe3 C310 H310 126.0 .
N3 C311 C301 176.5(13) .
C317 C312 C313 120.1(6) .
C317 C312 P3 119.0(5) .
C313 C312 P3 120.8(5) .
C312 C313 C314 117.3(6) .
C315 C314 C313 121.1(7) .
C315 C314 H314 119.5 .
C313 C314 H314 119.5 .
C314 C315 C316 121.0(7) .
C314 C315 H315 119.5 .
C316 C315 H315 119.5 .
C315 C316 C317 118.8(7) .
C315 C316 H316 120.6 .
C317 C316 H316 120.6 .
C312 C317 C316 121.6(7) .
C312 C317 H317 119.2 .
C316 C317 H317 119.2 .
C319 C318 C323 117.7(6) .
C319 C318 P3 119.6(5) .
C323 C318 P3 122.7(5) .
C318 C319 C320 120.7(8) .
C318 C319 H319 119.6 .
C320 C319 H319 119.6 .
C321 C320 C319 120.5(9) .
C321 C320 H320 119.7 .
C319 C320 H320 119.7 .
C320 C321 C322 119.3(7) .
C320 C321 H321 120.3 .
C322 C321 H321 120.3 .
C321 C322 C323 121.1(8) .
C321 C322 H322 119.5 .
C323 C322 H322 119.5 .
C322 C323 C318 120.6(7) .
C322 C323 H323 119.7 .
C318 C323 H323 119.7 .
C401 Fe4 C402 41.0(3) .
C401 Fe4 C408 105.3(3) .
C402 Fe4 C408 122.0(3) .
C401 Fe4 C410 156.6(3) .
C402 Fe4 C410 122.0(4) .
C408 Fe4 C410 68.4(3) .
C401 Fe4 C405 40.7(3) .
C402 Fe4 C405 68.6(4) .
C408 Fe4 C405 120.5(3) .
C410 Fe4 C405 161.9(3) .
C401 Fe4 C403 68.3(3) .
C402 Fe4 C403 40.7(3) .
C408 Fe4 C403 159.8(4) .
C410 Fe4 C403 109.5(3) .
C405 Fe4 C403 67.9(4) .
C401 Fe4 C406 159.8(3) .
C402 Fe4 C406 158.4(3) .
C408 Fe4 C406 69.1(3) .
C410 Fe4 C406 41.0(2) .
C405 Fe4 C406 124.2(3) .
C403 Fe4 C406 123.5(3) .
C401 Fe4 C407 121.9(3) .
C402 Fe4 C407 158.6(3) .
C408 Fe4 C407 41.1(3) .
C410 Fe4 C407 69.0(3) .
C405 Fe4 C407 106.6(3) .
C403 Fe4 C407 158.6(3) .
C406 Fe4 C407 41.3(2) .
C401 Fe4 C404 68.1(3) .
C402 Fe4 C404 66.9(4) .
C408 Fe4 C404 159.0(4) .
C410 Fe4 C404 125.6(3) .
C405 Fe4 C404 41.5(3) .
C403 Fe4 C404 38.2(4) .
C406 Fe4 C404 109.9(3) .
C407 Fe4 C404 124.2(4) .
C401 Fe4 C409 119.9(3) .
C402 Fe4 C409 106.2(4) .
C408 Fe4 C409 40.7(3) .
C410 Fe4 C409 40.8(3) .
C405 Fe4 C409 155.7(3) .
C403 Fe4 C409 124.5(4) .
C406 Fe4 C409 69.2(2) .
C407 Fe4 C409 69.2(3) .
C404 Fe4 C409 160.1(4) .
C406 P4 C418 101.9(3) .
C406 P4 C412 104.8(3) .
C418 P4 C412 104.7(3) .
C406 P4 Ag4 114.99(19) .
C418 P4 Ag4 116.28(18) .
C412 P4 Ag4 112.74(19) .
C405 C401 C402 108.8(7) .
C405 C401 C411 124.3(9) .
C402 C401 C411 126.9(8) .
C405 C401 Fe4 71.0(4) .
C402 C401 Fe4 70.1(5) .
C411 C401 Fe4 124.8(7) .
C401 C402 C403 107.2(9) .
C401 C402 Fe4 68.9(5) .
C403 C402 Fe4 70.5(5) .
C401 C402 H402 126.4 .
C403 C402 H402 126.4 .
Fe4 C402 H402 125.8 .
C404 C403 C402 109.1(9) .
C404 C403 Fe4 71.1(5) .
C402 C403 Fe4 68.8(5) .
C404 C403 H403 125.5 .
C402 C403 H403 125.5 .
Fe4 C403 H403 126.2 .
C403 C404 C405 109.8(7) .
C403 C404 Fe4 70.7(5) .
C405 C404 Fe4 69.0(4) .
C403 C404 H404 125.1 .
C405 C404 H404 125.1 .
Fe4 C404 H404 126.8 .
C401 C405 C404 105.2(8) .
C401 C405 Fe4 68.3(4) .
C404 C405 Fe4 69.5(4) .
C401 C405 H405 127.4 .
C404 C405 H405 127.4 .
Fe4 C405 H405 126.3 .
C410 C406 C407 107.3(5) .
C410 C406 P4 128.0(4) .
C407 C406 P4 124.7(5) .
C410 C406 Fe4 69.4(4) .
C407 C406 Fe4 69.4(4) .
P4 C406 Fe4 125.5(3) .
C408 C407 C406 107.2(6) .
C408 C407 Fe4 69.2(4) .
C406 C407 Fe4 69.4(4) .
C408 C407 H407 126.4 .
C406 C407 H407 126.4 .
Fe4 C407 H407 126.7 .
C409 C408 C407 109.3(6) .
C409 C408 Fe4 70.3(4) .
C407 C408 Fe4 69.8(4) .
C409 C408 H408 125.4 .
C407 C408 H408 125.4 .
Fe4 C408 H408 126.2 .
C408 C409 C410 107.1(6) .
C408 C409 Fe4 69.0(4) .
C410 C409 Fe4 69.2(3) .
C408 C409 H409 126.4 .
C410 C409 H409 126.4 .
Fe4 C409 H409 126.9 .
C409 C410 C406 109.1(6) .
C409 C410 Fe4 70.1(4) .
C406 C410 Fe4 69.6(3) .
C409 C410 H410 125.4 .
C406 C410 H410 125.4 .
Fe4 C410 H410 126.5 .
N4 C411 C401 178.0(13) .
C413 C412 C417 120.9(6) .
C413 C412 P4 117.0(5) .
C417 C412 P4 121.9(5) .
C412 C413 C414 119.5(7) .
C413 C414 C415 119.7(8) .
C413 C414 H414 120.2 .
C415 C414 H414 120.2 .
C416 C415 C414 120.6(7) .
C416 C415 H415 119.7 .
C414 C415 H415 119.7 .
C415 C416 C417 119.9(7) .
C415 C416 H416 120.0 .
C417 C416 H416 120.0 .
C412 C417 C416 119.3(7) .
C412 C417 H417 120.3 .
C416 C417 H417 120.3 .
C423 C418 C419 119.2(5) .
C423 C418 P4 122.1(5) .
C419 C418 P4 118.7(4) .
C420 C419 C418 120.0(6) .
C420 C419 H419 120.0 .
C418 C419 H419 120.0 .
C421 C420 C419 118.9(7) .
C421 C420 H420 120.6 .
C419 C420 H420 120.6 .
C422 C421 C420 120.8(6) .
C422 C421 H421 119.6 .
C420 C421 H421 119.6 .
C423 C422 C421 120.5(7) .
C423 C422 H422 119.8 .
C421 C422 H422 119.8 .
C422 C423 C418 120.6(7) .
C422 C423 H423 119.7 .
C418 C423 H423 119.7 .

loop_
_geom_bond_atom_site_label_1
_geom_bond_atom_site_label_2
_geom_bond_distance
_geom_bond_site_symmetry_2
Ag1 N10 2.213(4) .
Ag1 P1 2.3887(13) .
Ag1 S20 2.6515(13) .
Ag1 S10 2.7821(14) 2_556
S10 C10 1.655(5) .
S10 Ag2 2.6474(13) .
S10 Ag1 2.7821(14) 2_556
N10 C10 1.163(7) .
Ag2 N20 2.262(4) .
Ag2 P2 2.3968(13) .
Ag2 S20 2.6600(13) 2_556
S20 C20 1.663(5) .
S20 Ag2 2.6600(13) 2_556
N20 C20 1.161(6) .
Ag3 N30 2.226(5) .
Ag3 P3 2.3910(14) .
Ag3 S40 2.6597(14) .
Ag3 S30 2.7695(15) 2_656
S30 C30 1.658(5) .
S30 Ag4 2.6384(14) .
S30 Ag3 2.7695(15) 2_656
N30 C30 1.150(7) .
Ag4 N40 2.242(5) .
Ag4 P4 2.3872(14) .
Ag4 S40 2.6720(16) 2_656
S40 C40 1.677(6) .
S40 Ag4 2.6720(16) 2_656
N40 C40 1.142(7) .
Fe1 C107 2.013(6) .
Fe1 C108 2.022(6) .
Fe1 C101 2.024(6) .
Fe1 C110 2.040(5) .
Fe1 C105 2.041(6) .
Fe1 C102 2.045(6) .
Fe1 C106 2.051(5) .
Fe1 C109 2.055(5) .
Fe1 C103 2.057(6) .
Fe1 C104 2.060(5) .
P1 C106 1.811(6) .
P1 C118 1.814(6) .
P1 C112 1.820(5) .
N1 C111 1.174(11) .
C101 C105 1.424(9) .
C101 C102 1.427(10) .
C101 C111 1.434(10) .
C102 C103 1.419(9) .
C102 H102 0.9500 .
C103 C104 1.411(9) .
C103 H103 0.9500 .
C104 C105 1.414(9) .
C104 H104 0.9500 .
C105 H105 0.9500 .
C106 C107 1.420(8) .
C106 C110 1.434(7) .
C107 C108 1.417(9) .
C107 H107 0.9500 .
C108 C109 1.396(9) .
C108 H108 0.9500 .
C109 C110 1.430(8) .
C109 H109 0.9500 .
C110 H110 0.9500 .
C112 C117 1.369(9) .
C112 C113 1.391(8) .
C113 C114 1.380(9) .
C114 C115 1.367(11) .
C114 H114 0.9500 .
C115 C116 1.371(12) .
C115 H115 0.9500 .
C116 C117 1.379(9) .
C116 H116 0.9500 .
C117 H117 0.9500 .
C118 C119 1.396(8) .
C118 C123 1.396(8) .
C119 C120 1.386(9) .
C119 H119 0.9500 .
C120 C121 1.353(10) .
C120 H120 0.9500 .
C121 C122 1.388(11) .
C121 H121 0.9500 .
C122 C123 1.394(9) .
C122 H122 0.9500 .
C123 H123 0.9500 .
Fe2 C201 2.028(6) .
Fe2 C206 2.034(5) .
Fe2 C205 2.035(6) .
Fe2 C207 2.046(5) .
Fe2 C208 2.047(5) .
Fe2 C210 2.047(6) .
Fe2 C202 2.049(5) .
Fe2 C209 2.059(6) .
Fe2 C204 2.062(6) .
Fe2 C203 2.072(6) .
P2 C206 1.813(5) .
P2 C212 1.830(5) .
P2 C218 1.831(5) .
N2 C211 1.145(9) .
C201 C211 1.414(9) .
C201 C205 1.428(9) .
C201 C202 1.442(8) .
C202 C203 1.397(9) .
C202 H202 0.9500 .
C203 C204 1.432(9) .
C203 H203 0.9500 .
C204 C205 1.410(9) .
C204 H204 0.9500 .
C205 H205 0.9500 .
C206 C210 1.423(7) .
C206 C207 1.425(7) .
C207 C208 1.419(7) .
C207 H207 0.9500 .
C208 C209 1.404(8) .
C208 H208 0.9500 .
C209 C210 1.427(8) .
C209 H209 0.9500 .
C210 H210 0.9500 .
C212 C217 1.386(8) .
C212 C213 1.387(9) .
C213 C214 1.375(10) .
C214 C215 1.384(12) .
C214 H214 0.9500 .
C215 C216 1.406(12) .
C215 H215 0.9500 .
C216 C217 1.396(10) .
C216 H216 0.9500 .
C217 H217 0.9500 .
C218 C223 1.384(8) .
C218 C219 1.402(8) .
C219 C220 1.399(8) .
C219 H219 0.9500 .
C220 C221 1.395(11) .
C220 H220 0.9500 .
C221 C222 1.348(11) .
C221 H221 0.9500 .
C222 C223 1.382(9) .
C222 H222 0.9500 .
C223 H223 0.9500 .
Fe3 C302 2.027(6) .
Fe3 C310 2.028(6) .
Fe3 C309 2.029(6) .
Fe3 C301 2.029(6) .
Fe3 C303 2.042(6) .
Fe3 C308 2.046(5) .
Fe3 C306 2.049(5) .
Fe3 C305 2.051(6) .
Fe3 C307 2.052(6) .
Fe3 C304 2.054(7) .
P3 C306 1.808(6) .
P3 C318 1.824(6) .
P3 C312 1.828(6) .
N3 C311 1.164(12) .
C301 C302 1.415(9) .
C301 C305 1.422(11) .
C301 C311 1.434(12) .
C302 C303 1.396(10) .
C302 H302 0.9500 .
C303 C304 1.396(9) .
C303 H303 0.9500 .
C304 C305 1.418(10) .
C304 H304 0.9500 .
C305 H305 0.9500 .
C306 C310 1.423(8) .
C306 C307 1.427(8) .
C307 C308 1.433(8) .
C307 H307 0.9500 .
C308 C309 1.406(9) .
C308 H308 0.9500 .
C309 C310 1.407(9) .
C309 H309 0.9500 .
C310 H310 0.9500 .
C312 C317 1.380(9) .
C312 C313 1.400(9) .
C313 C314 1.425(9) .
C314 C315 1.360(11) .
C314 H314 0.9500 .
C315 C316 1.380(12) .
C315 H315 0.9500 .
C316 C317 1.382(10) .
C316 H316 0.9500 .
C317 H317 0.9500 .
C318 C319 1.365(10) .
C318 C323 1.383(9) .
C319 C320 1.383(11) .
C319 H319 0.9500 .
C320 C321 1.345(13) .
C320 H320 0.9500 .
C321 C322 1.353(12) .
C321 H321 0.9500 .
C322 C323 1.360(9) .
C322 H322 0.9500 .
C323 H323 0.9500 .
Fe4 C401 2.006(7) .
Fe4 C402 2.022(8) .
Fe4 C408 2.036(7) .
Fe4 C410 2.041(6) .
Fe4 C405 2.042(7) .
Fe4 C403 2.044(8) .
Fe4 C406 2.044(6) .
Fe4 C407 2.044(7) .
Fe4 C404 2.049(7) .
Fe4 C409 2.052(6) .
P4 C406 1.797(6) .
P4 C418 1.820(6) .
P4 C412 1.836(6) .
N4 C411 1.162(11) .
C401 C405 1.409(11) .
C401 C402 1.410(12) .
C401 C411 1.411(11) .
C402 C403 1.414(11) .
C402 H402 0.9500 .
C403 C404 1.339(13) .
C403 H403 0.9500 .
C404 C405 1.448(12) .
C404 H404 0.9500 .
C405 H405 0.9500 .
C406 C410 1.431(8) .
C406 C407 1.441(8) .
C407 C408 1.431(9) .
C407 H407 0.9500 .
C408 C409 1.422(10) .
C408 H408 0.9500 .
C409 C410 1.426(9) .
C409 H409 0.9500 .
C410 H410 0.9500 .
C412 C413 1.381(10) .
C412 C417 1.389(8) .
C413 C414 1.385(10) .
C414 C415 1.399(12) .
C414 H414 0.9500 .
C415 C416 1.368(12) .
C415 H415 0.9500 .
C416 C417 1.394(10) .
C416 H416 0.9500 .
C417 H417 0.9500 .
C418 C423 1.393(8) .
C418 C419 1.403(8) .
C419 C420 1.398(9) .
C419 H419 0.9500 .
C420 C421 1.392(11) .
C420 H420 0.9500 .
C421 C422 1.375(11) .
C421 H421 0.9500 .
C422 C423 1.366(9) .
C422 H422 0.9500 .
C423 H423 0.9500 .

loop_
_platon_squeeze_void_nr
_platon_squeeze_void_average_x
_platon_squeeze_void_average_y
_platon_squeeze_void_average_z
_platon_squeeze_void_volume
_platon_squeeze_void_count_electrons
_platon_squeeze_void_content
1 0.248 0.846 0.089 148 61 ' '
2 -0.045 0.341 0.419 141 59 ' '
3 0.045 0.659 0.581 141 59 ' '
4 -0.249 0.153 0.911 149 61 ' '
5 0.251 0.846 0.411 148 61 ' '
6 0.166 0.125 0.015 7 0 ' '
7 0.455 0.659 0.919 141 59 ' '
8 0.333 0.125 0.485 8 0 ' '
9 0.545 0.341 0.081 141 59 ' '
10 0.749 0.153 0.589 148 61 ' '
11 0.666 0.875 0.515 7 0 ' '
12 0.833 0.875 0.985 8 0 ' '
